data_7046392
loop_
_publ_author_name
'Gesslbauer, S.'
'Cheek, H.'
'White, A. J. P.'
'Romain, C.'

_publ_section_title
;
 Highly active aluminium catalysts for room temperature ring-opening
 polymerisation of rac-lactide.
;
_journal_issue 31
_journal_name_full 'Dalton transactions (Cambridge, England : 2003)'
_journal_page_first 10410
_journal_page_last 10414
_journal_paper_doi 10.1039/c8dt01526k
_journal_volume 47
_journal_year 2018
_chemical_formula_moiety 'C74 H106 Al2 N4 O6, 4(C6 H6)'
_chemical_formula_sum 'C98 H130 Al2 N4 O6'
_chemical_formula_weight 1514.01
_space_group_crystal_system monoclinic
_space_group_IT_number 14
_space_group_name_Hall '-P 2ybc'
_space_group_name_H-M_alt 'P 1 21/c 1'
_symmetry_space_group_name_Hall '-P 2ybc'
_symmetry_space_group_name_H-M 'P 1 21/c 1'
_atom_sites_solution_hydrogens mixed
_audit_creation_method SHELXL-2014/7
_audit_update_record
;
2018-04-10 deposited with the CCDC.
2018-05-15 downloaded from the CCDC.
;
_cell_angle_alpha 90
_cell_angle_beta 93.350(2)
_cell_angle_gamma 90
_cell_formula_units_Z 2
_cell_length_a 13.4292(4)
_cell_length_b 15.4213(4)
_cell_length_c 22.2668(5)
_cell_measurement_reflns_used 4382
_cell_measurement_temperature 173(2)
_cell_measurement_theta_max 28.0790
_cell_measurement_theta_min 2.6900
_cell_volume 4603.5(2)
_computing_cell_refinement 'CrysAlisPro, Rigaku OD'
_computing_data_collection 'CrysAlisPro, Rigaku OD'
_computing_data_reduction 'CrysAlisPro, Rigaku OD'
_computing_molecular_graphics 'Bruker SHELXTL'
_computing_publication_material 'CIFTAB-2014 (Sheldrick, 2014)'
_computing_structure_refinement 'SHELXL-2014/7 (Sheldrick, 2014)'
_computing_structure_solution 'SHELXS-2014 (Sheldrick, 2014)'
_diffrn_ambient_temperature 173(2)
_diffrn_detector_area_resol_mean 16.0382
_diffrn_measured_fraction_theta_full 0.987
_diffrn_measured_fraction_theta_max 0.806
_diffrn_measurement_device_type 'Agilent Xcalibur 3 E'
_diffrn_measurement_method 'omega scans'
_diffrn_radiation_type MoK\a
_diffrn_radiation_wavelength 0.71073
_diffrn_reflns_av_R_equivalents 0.0225
_diffrn_reflns_av_unetI/netI 0.0501
_diffrn_reflns_Laue_measured_fraction_full 0.987
_diffrn_reflns_Laue_measured_fraction_max 0.806
_diffrn_reflns_limit_h_max 16
_diffrn_reflns_limit_h_min -16
_diffrn_reflns_limit_k_max 13
_diffrn_reflns_limit_k_min -20
_diffrn_reflns_limit_l_max 20
_diffrn_reflns_limit_l_min -29
_diffrn_reflns_number 16778
_diffrn_reflns_point_group_measured_fraction_full 0.987
_diffrn_reflns_point_group_measured_fraction_max 0.806
_diffrn_reflns_theta_full 25.242
_diffrn_reflns_theta_max 28.238
_diffrn_reflns_theta_min 2.448
_diffrn_source 'Enhance (Mo) X-ray Source'
_exptl_absorpt_coefficient_mu 0.084
_exptl_absorpt_correction_T_max 0.991
_exptl_absorpt_correction_T_min 0.985
_exptl_absorpt_correction_type analytical
_exptl_absorpt_process_details
; 
CrysAlisPro 1.171.38.43 (Rigaku Oxford Diffraction, 2015) 
Analytical numeric absorption correction using a multifaceted crystal 
model based on expressions derived by R.C. Clark & J.S. Reid. 
(Clark, R. C. & Reid, J. S. (1995). Acta Cryst. A51, 887-897) 
Empirical absorption correction using spherical harmonics, 
implemented in SCALE3 ABSPACK scaling algorithm. 
;
_exptl_crystal_colour Colourless
_exptl_crystal_density_diffrn 1.092
_exptl_crystal_description blocks
_exptl_crystal_F_000 1640
_exptl_crystal_size_max 0.267
_exptl_crystal_size_mid 0.213
_exptl_crystal_size_min 0.134
_refine_diff_density_max 0.201
_refine_diff_density_min -0.294
_refine_diff_density_rms 0.042
_refine_ls_extinction_method none
_refine_ls_goodness_of_fit_ref 1.014
_refine_ls_hydrogen_treatment mixed
_refine_ls_matrix_type full
_refine_ls_number_parameters 517
_refine_ls_number_reflns 9164
_refine_ls_number_restraints 74
_refine_ls_restrained_S_all 1.016
_refine_ls_R_factor_all 0.0767
_refine_ls_R_factor_gt 0.0480
_refine_ls_shift/su_max 0.001
_refine_ls_shift/su_mean 0.000
_refine_ls_structure_factor_coef Fsqd
_refine_ls_weighting_details 'w=1/[\s^2^(Fo^2^)+(0.0384P)^2^+1.5019P] where P=(Fo^2^+2Fc^2^)/3'
_refine_ls_weighting_scheme calc
_refine_ls_wR_factor_gt 0.0972
_refine_ls_wR_factor_ref 0.1114
_reflns_Friedel_coverage 0.000
_reflns_number_gt 6643
_reflns_number_total 9164
_reflns_threshold_expression 'I > 2\s(I)'
_cod_data_source_file c8dt01526k2.cif
_cod_data_source_block 3
_cod_depositor_comments 'Adding full bibliography for 7046390--7046392.cif.'
_cod_database_code 7046392
_shelx_shelxl_version_number 2014/7
_shelx_space_group_comment
; 
The symmetry employed for this shelxl refinement is uniquely defined 
by the following loop, which should always be used as a source of 
symmetry information in preference to the above space-group names. 
They are only intended as comments. 
;

loop_
_space_group_symop_operation_xyz
'x, y, z'
'-x, y+1/2, -z+1/2'
'-x, -y, -z'
'x, -y-1/2, z-1/2'

loop_
_atom_site_label
_atom_site_type_symbol
_atom_site_fract_x
_atom_site_fract_y
_atom_site_fract_z
_atom_site_U_iso_or_equiv
_atom_site_adp_type
_atom_site_occupancy
_atom_site_site_symmetry_order
_atom_site_calc_flag
_atom_site_refinement_flags_posn
_atom_site_refinement_flags_adp
_atom_site_refinement_flags_occupancy
_atom_site_disorder_assembly
_atom_site_disorder_group
Al1 Al 0.43633(4) 0.50430(3) 0.55075(2) 0.01796(12) Uani 1 1 d . . . . .
O1 O 0.37979(8) 0.61135(7) 0.53769(4) 0.0213(3) Uani 1 1 d . . . . .
C1 C 0.33992(12) 0.64205(11) 0.58768(7) 0.0214(4) Uani 1 1 d . . . . .
C2 C 0.26460(13) 0.70570(11) 0.58746(7) 0.0254(4) Uani 1 1 d . . . . .
C3 C 0.22582(13) 0.72488(12) 0.64257(8) 0.0327(4) Uani 1 1 d . . . . .
H3A H 0.1736 0.7664 0.6429 0.039 Uiso 1 1 calc R U . . .
C4 C 0.25829(14) 0.68728(13) 0.69750(8) 0.0329(4) Uani 1 1 d . . . . .
C5 C 0.33707(13) 0.62928(12) 0.69696(7) 0.0284(4) Uani 1 1 d . . . . .
H5A H 0.3633 0.6039 0.7334 0.034 Uiso 1 1 calc R U . . .
C6 C 0.37722(12) 0.60872(11) 0.64310(7) 0.0224(4) Uani 1 1 d . . . . .
N7 N 0.46168(9) 0.55033(9) 0.63734(6) 0.0209(3) Uani 1 1 d D . . . .
H7 H 0.5184(2) 0.5816(3) 0.6397(7) 0.024(5) Uiso 1 1 d D . . . .
C8 C 0.47562(13) 0.47664(11) 0.67930(7) 0.0257(4) Uani 1 1 d . . . . .
H8A H 0.4109 0.4483 0.6856 0.031 Uiso 1 1 calc R U . . .
H8B H 0.5050 0.4967 0.7187 0.031 Uiso 1 1 calc R U . . .
C9 C 0.54555(13) 0.41389(11) 0.65050(7) 0.0254(4) Uani 1 1 d . . . . .
H9A H 0.6117 0.4412 0.6469 0.030 Uiso 1 1 calc R U . . .
H9B H 0.5544 0.3611 0.6755 0.030 Uiso 1 1 calc R U . . .
N10 N 0.50077(10) 0.39071(9) 0.58951(6) 0.0224(3) Uani 1 1 d D . . . .
H10 H 0.5484(3) 0.3667(5) 0.5680(2) 0.032(5) Uiso 1 1 d D . . . .
C11 C 0.41874(12) 0.32988(11) 0.59420(7) 0.0219(4) Uani 1 1 d . . . . .
C12 C 0.43090(14) 0.24198(11) 0.60381(7) 0.0268(4) Uani 1 1 d . . . . .
H12A H 0.4959 0.2174 0.6057 0.032 Uiso 1 1 calc R U . . .
C13 C 0.34842(14) 0.18929(12) 0.61068(7) 0.0296(4) Uani 1 1 d . . . . .
C14 C 0.25560(14) 0.23020(12) 0.61011(8) 0.0307(4) Uani 1 1 d . . . . .
H14A H 0.1990 0.1953 0.6167 0.037 Uiso 1 1 calc R U . . .
C15 C 0.24010(13) 0.31892(12) 0.60053(7) 0.0260(4) Uani 1 1 d . . . . .
C16 C 0.32451(12) 0.36927(11) 0.58902(7) 0.0209(4) Uani 1 1 d . . . . .
O16 O 0.32050(8) 0.45271(7) 0.57313(5) 0.0213(3) Uani 1 1 d . . . . .
C17 C 0.22920(13) 0.75169(12) 0.52883(8) 0.0305(4) Uani 1 1 d . . . . .
C18 C 0.18795(16) 0.68613(14) 0.48231(9) 0.0470(6) Uani 1 1 d . . . . .
H18A H 0.2411 0.6462 0.4721 0.070 Uiso 1 1 calc R U . . .
H18B H 0.1627 0.7168 0.4460 0.070 Uiso 1 1 calc R U . . .
H18C H 0.1335 0.6533 0.4990 0.070 Uiso 1 1 calc R U . . .
C19 C 0.31779(16) 0.79940(14) 0.50358(9) 0.0438(5) Uani 1 1 d . . . . .
H19A H 0.3413 0.8447 0.5319 0.066 Uiso 1 1 calc R U . . .
H19B H 0.2968 0.8259 0.4649 0.066 Uiso 1 1 calc R U . . .
H19C H 0.3719 0.7581 0.4979 0.066 Uiso 1 1 calc R U . . .
C20 C 0.14776(18) 0.81883(16) 0.53854(10) 0.0564(6) Uani 1 1 d . . . . .
H20A H 0.0893 0.7898 0.5537 0.085 Uiso 1 1 calc R U . . .
H20B H 0.1289 0.8475 0.5003 0.085 Uiso 1 1 calc R U . . .
H20C H 0.1729 0.8621 0.5679 0.085 Uiso 1 1 calc R U . . .
C21 C 0.20497(16) 0.70847(16) 0.75510(9) 0.0470(6) Uani 1 1 d . . . . .
C22 C 0.1947(2) 0.80711(18) 0.76225(11) 0.0729(8) Uani 1 1 d . . . . .
H22A H 0.2608 0.8340 0.7626 0.109 Uiso 1 1 calc R U . . .
H22B H 0.1641 0.8199 0.8001 0.109 Uiso 1 1 calc R U . . .
H22C H 0.1526 0.8303 0.7286 0.109 Uiso 1 1 calc R U . . .
C23 C 0.10128(18) 0.6669(2) 0.74985(11) 0.0718(8) Uani 1 1 d . . . . .
H23A H 0.0640 0.6894 0.7140 0.108 Uiso 1 1 calc R U . . .
H23B H 0.0654 0.6809 0.7857 0.108 Uiso 1 1 calc R U . . .
H23C H 0.1080 0.6038 0.7464 0.108 Uiso 1 1 calc R U . . .
C24 C 0.2623(2) 0.6735(2) 0.81124(9) 0.0816(10) Uani 1 1 d . . . . .
H24A H 0.2649 0.6101 0.8093 0.122 Uiso 1 1 calc R U . . .
H24B H 0.2284 0.6912 0.8471 0.122 Uiso 1 1 calc R U . . .
H24C H 0.3303 0.6969 0.8134 0.122 Uiso 1 1 calc R U . . .
C25 C 0.36216(16) 0.09063(12) 0.61689(9) 0.0382(5) Uani 1 1 d . . . . .
C26 C 0.4022(2) 0.05528(14) 0.55891(10) 0.0579(7) Uani 1 1 d . . . . .
H26A H 0.3557 0.0698 0.5248 0.087 Uiso 1 1 calc R U . . .
H26B H 0.4091 -0.0079 0.5619 0.087 Uiso 1 1 calc R U . . .
H26C H 0.4674 0.0813 0.5528 0.087 Uiso 1 1 calc R U . . .
C27 C 0.43593(19) 0.07095(14) 0.67019(10) 0.0554(7) Uani 1 1 d . . . . .
H27A H 0.5007 0.0971 0.6631 0.083 Uiso 1 1 calc R U . . .
H27B H 0.4437 0.0080 0.6746 0.083 Uiso 1 1 calc R U . . .
H27C H 0.4106 0.0951 0.7070 0.083 Uiso 1 1 calc R U . . .
C28 C 0.2642(2) 0.04392(14) 0.62802(12) 0.0640(7) Uani 1 1 d . . . . .
H28A H 0.2374 0.0660 0.6651 0.096 Uiso 1 1 calc R U . . .
H28B H 0.2766 -0.0185 0.6320 0.096 Uiso 1 1 calc R U . . .
H28C H 0.2159 0.0544 0.5941 0.096 Uiso 1 1 calc R U . . .
C29 C 0.13666(13) 0.36087(13) 0.60219(8) 0.0323(4) Uani 1 1 d . . . . .
C30 C 0.05751(15) 0.29555(16) 0.62026(11) 0.0548(6) Uani 1 1 d . . . . .
H30A H 0.0513 0.2491 0.5902 0.082 Uiso 1 1 calc R U . . .
H30B H -0.0068 0.3251 0.6225 0.082 Uiso 1 1 calc R U . . .
H30C H 0.0775 0.2707 0.6596 0.082 Uiso 1 1 calc R U . . .
C31 C 0.14051(15) 0.43482(15) 0.64861(9) 0.0472(6) Uani 1 1 d . . . . .
H31A H 0.1583 0.4112 0.6887 0.071 Uiso 1 1 calc R U . . .
H31B H 0.0750 0.4628 0.6487 0.071 Uiso 1 1 calc R U . . .
H31C H 0.1906 0.4775 0.6381 0.071 Uiso 1 1 calc R U . . .
C32 C 0.10386(15) 0.39740(15) 0.54016(9) 0.0435(5) Uani 1 1 d . . . . .
H32A H 0.1514 0.4418 0.5287 0.065 Uiso 1 1 calc R U . . .
H32B H 0.0374 0.4232 0.5416 0.065 Uiso 1 1 calc R U . . .
H32C H 0.1018 0.3505 0.5104 0.065 Uiso 1 1 calc R U . . .
O40 O 0.43573(8) 0.46076(7) 0.47279(4) 0.0198(2) Uani 1 1 d . . . . .
C41 C 0.38285(12) 0.38559(11) 0.45016(7) 0.0225(4) Uani 1 1 d . . . . .
H41A H 0.3511 0.3565 0.4838 0.027 Uiso 1 1 calc R U . . .
H41B H 0.4309 0.3445 0.4338 0.027 Uiso 1 1 calc R U . . .
C42 C 0.30391(12) 0.40745(11) 0.40174(7) 0.0228(4) Uani 1 1 d . . . . .
C43 C 0.29335(14) 0.35910(13) 0.34950(8) 0.0352(5) Uani 1 1 d . . . . .
H43A H 0.3374 0.3121 0.3435 0.042 Uiso 1 1 calc R U . . .
C44 C 0.21866(18) 0.37871(16) 0.30573(9) 0.0536(6) Uani 1 1 d . . . . .
H44A H 0.2122 0.3454 0.2698 0.064 Uiso 1 1 calc R U . . .
C45 C 0.15405(17) 0.44635(17) 0.31441(10) 0.0563(7) Uani 1 1 d . . . . .
H45A H 0.1029 0.4597 0.2846 0.068 Uiso 1 1 calc R U . . .
C46 C 0.16391(15) 0.49443(15) 0.36643(10) 0.0465(5) Uani 1 1 d . . . . .
H46A H 0.1194 0.5411 0.3725 0.056 Uiso 1 1 calc R U . . .
C47 C 0.23820(14) 0.47516(12) 0.40982(8) 0.0331(4) Uani 1 1 d . . . . .
H47A H 0.2444 0.5087 0.4456 0.040 Uiso 1 1 calc R U . . .
C51 C 0.37277(18) 0.32014(15) 0.76226(10) 0.0496(6) Uani 1 1 d . . . . .
H51A H 0.3477 0.3064 0.7226 0.060 Uiso 1 1 calc R U . . .
C52 C 0.31665(17) 0.36887(16) 0.79925(11) 0.0544(6) Uani 1 1 d . . . . .
H52A H 0.2532 0.3899 0.7848 0.065 Uiso 1 1 calc R U . . .
C53 C 0.35172(19) 0.38747(16) 0.85710(11) 0.0585(7) Uani 1 1 d . . . . .
H53A H 0.3126 0.4210 0.8827 0.070 Uiso 1 1 calc R U . . .
C54 C 0.44425(19) 0.35699(15) 0.87769(10) 0.0539(6) Uani 1 1 d . . . . .
H54A H 0.4685 0.3687 0.9178 0.065 Uiso 1 1 calc R U . . .
C55 C 0.50106(17) 0.30990(14) 0.84021(11) 0.0491(6) Uani 1 1 d . . . . .
H55A H 0.5653 0.2901 0.8540 0.059 Uiso 1 1 calc R U . . .
C56 C 0.46496(18) 0.29151(14) 0.78281(10) 0.0485(6) Uani 1 1 d . . . . .
H56A H 0.5043 0.2586 0.7570 0.058 Uiso 1 1 calc R U . . .
C61 C 0.0657(4) 0.1499(5) 0.34979(16) 0.0851(18) Uani 0.734(9) 1 d G U P A 1
H61A H 0.0522 0.1816 0.3137 0.102 Uiso 0.734(9) 1 calc R U P A 1
C62 C 0.1118(3) 0.19052(18) 0.3998(3) 0.0824(17) Uani 0.734(9) 1 d G U P A 1
H62A H 0.1297 0.2500 0.3978 0.099 Uiso 0.734(9) 1 calc R U P A 1
C63 C 0.1316(3) 0.1441(3) 0.45261(19) 0.0709(14) Uani 0.734(9) 1 d G U P A 1
H63A H 0.1631 0.1718 0.4868 0.085 Uiso 0.734(9) 1 calc R U P A 1
C64 C 0.1054(3) 0.0571(3) 0.45550(16) 0.0746(13) Uani 0.734(9) 1 d G U P A 1
H64A H 0.1190 0.0253 0.4916 0.089 Uiso 0.734(9) 1 calc R U P A 1
C65 C 0.0594(3) 0.01644(19) 0.4055(3) 0.1001(17) Uani 0.734(9) 1 d G U P A 1
H65A H 0.0415 -0.0430 0.4075 0.120 Uiso 0.734(9) 1 calc R U P A 1
C66 C 0.0395(3) 0.0629(5) 0.3527(2) 0.1025(18) Uani 0.734(9) 1 d G U P A 1
H66A H 0.0081 0.0351 0.3185 0.123 Uiso 0.734(9) 1 calc R U P A 1
C61' C 0.0855(10) 0.1779(7) 0.3620(7) 0.072(4) Uiso 0.266(9) 1 d G U P A 2
H61B H 0.0869 0.2272 0.3364 0.086 Uiso 0.266(9) 1 calc R U P A 2
C62' C 0.1243(10) 0.1832(8) 0.4211(7) 0.082(4) Uiso 0.266(9) 1 d G U P A 2
H62B H 0.1522 0.2362 0.4360 0.098 Uiso 0.266(9) 1 calc R U P A 2
C63' C 0.1222(10) 0.1111(13) 0.4585(3) 0.070(4) Uiso 0.266(9) 1 d G U P A 2
H63B H 0.1487 0.1148 0.4989 0.084 Uiso 0.266(9) 1 calc R U P A 2
C64' C 0.0814(11) 0.0337(9) 0.4367(7) 0.076(4) Uiso 0.266(9) 1 d G U P A 2
H64B H 0.0799 -0.0156 0.4622 0.092 Uiso 0.266(9) 1 calc R U P A 2
C65' C 0.0426(10) 0.0283(6) 0.3775(8) 0.096(5) Uiso 0.266(9) 1 d G U P A 2
H65B H 0.0147 -0.0246 0.3627 0.115 Uiso 0.266(9) 1 calc R U P A 2
C66' C 0.0447(9) 0.1004(11) 0.3402(4) 0.072(4) Uiso 0.266(9) 1 d G U P A 2
H66B H 0.0182 0.0967 0.2998 0.086 Uiso 0.266(9) 1 calc R U P A 2

loop_
_atom_site_aniso_label
_atom_site_aniso_U_11
_atom_site_aniso_U_22
_atom_site_aniso_U_33
_atom_site_aniso_U_23
_atom_site_aniso_U_13
_atom_site_aniso_U_12
Al1 0.0176(3) 0.0189(2) 0.0175(2) -0.0006(2) 0.00119(18) 0.0011(2)
O1 0.0234(6) 0.0207(6) 0.0199(5) -0.0020(5) 0.0030(5) 0.0036(5)
C1 0.0216(9) 0.0193(8) 0.0235(8) -0.0039(7) 0.0026(7) -0.0010(7)
C2 0.0221(9) 0.0235(9) 0.0304(9) -0.0057(8) -0.0003(7) 0.0018(8)
C3 0.0261(10) 0.0324(11) 0.0397(10) -0.0097(9) 0.0021(8) 0.0076(8)
C4 0.0288(10) 0.0402(11) 0.0301(9) -0.0108(9) 0.0056(8) 0.0041(9)
C5 0.0289(10) 0.0333(10) 0.0231(8) -0.0041(8) 0.0027(7) -0.0007(8)
C6 0.0210(9) 0.0212(9) 0.0251(8) -0.0041(7) 0.0020(7) 0.0009(7)
N7 0.0176(7) 0.0235(7) 0.0218(7) -0.0002(6) 0.0023(6) -0.0005(6)
C8 0.0291(10) 0.0294(10) 0.0183(8) 0.0030(7) -0.0009(7) 0.0000(8)
C9 0.0235(9) 0.0278(9) 0.0242(8) 0.0052(8) -0.0047(7) 0.0015(8)
N10 0.0179(7) 0.0243(7) 0.0253(7) 0.0005(6) 0.0033(6) 0.0037(6)
C11 0.0226(9) 0.0230(9) 0.0202(8) 0.0011(7) 0.0019(7) 0.0001(7)
C12 0.0305(10) 0.0244(9) 0.0252(9) 0.0008(8) -0.0022(7) 0.0051(8)
C13 0.0394(11) 0.0234(9) 0.0253(9) 0.0030(8) -0.0048(8) -0.0037(8)
C14 0.0304(10) 0.0318(10) 0.0293(9) 0.0048(8) -0.0025(8) -0.0096(9)
C15 0.0243(9) 0.0305(10) 0.0232(8) 0.0038(8) 0.0007(7) -0.0030(8)
C16 0.0239(9) 0.0219(9) 0.0170(8) 0.0005(7) 0.0013(7) 0.0003(7)
O16 0.0189(6) 0.0212(6) 0.0240(6) 0.0014(5) 0.0028(5) 0.0016(5)
C17 0.0293(10) 0.0275(10) 0.0340(10) -0.0041(8) -0.0047(8) 0.0086(8)
C18 0.0465(13) 0.0434(13) 0.0481(12) -0.0037(10) -0.0218(10) 0.0044(11)
C19 0.0504(13) 0.0352(11) 0.0450(12) 0.0097(10) -0.0043(10) 0.0009(10)
C20 0.0572(15) 0.0561(15) 0.0553(13) 0.0023(12) -0.0028(11) 0.0319(13)
C21 0.0415(13) 0.0644(15) 0.0362(11) -0.0150(11) 0.0116(9) 0.0116(12)
C22 0.084(2) 0.0776(19) 0.0584(15) -0.0344(14) 0.0178(14) 0.0195(16)
C23 0.0576(17) 0.098(2) 0.0634(16) -0.0143(15) 0.0341(13) 0.0003(16)
C24 0.084(2) 0.134(3) 0.0288(11) -0.0106(14) 0.0180(12) 0.045(2)
C25 0.0533(13) 0.0214(10) 0.0386(11) 0.0039(8) -0.0096(9) -0.0036(9)
C26 0.094(2) 0.0294(11) 0.0493(13) -0.0051(10) -0.0054(13) 0.0088(13)
C27 0.0863(18) 0.0263(11) 0.0504(13) 0.0065(10) -0.0226(12) 0.0047(12)
C28 0.0826(19) 0.0296(12) 0.0781(17) 0.0106(12) -0.0090(15) -0.0177(13)
C29 0.0223(10) 0.0379(11) 0.0369(10) 0.0060(9) 0.0025(8) -0.0049(9)
C30 0.0287(12) 0.0607(15) 0.0756(16) 0.0217(13) 0.0096(11) -0.0070(11)
C31 0.0296(11) 0.0622(15) 0.0506(12) -0.0074(11) 0.0091(10) 0.0063(11)
C32 0.0282(11) 0.0558(14) 0.0458(12) 0.0104(11) -0.0045(9) 0.0014(10)
O40 0.0183(6) 0.0205(6) 0.0205(5) -0.0038(5) 0.0011(5) -0.0028(5)
C41 0.0237(9) 0.0201(8) 0.0238(8) -0.0046(7) 0.0025(7) -0.0039(7)
C42 0.0190(9) 0.0237(9) 0.0258(8) -0.0018(7) 0.0020(7) -0.0052(7)
C43 0.0382(11) 0.0350(11) 0.0314(10) -0.0075(9) -0.0043(8) 0.0005(9)
C44 0.0608(16) 0.0601(16) 0.0373(11) -0.0103(11) -0.0188(11) -0.0044(13)
C45 0.0440(14) 0.0647(17) 0.0568(14) 0.0102(13) -0.0261(11) -0.0019(13)
C46 0.0290(11) 0.0440(13) 0.0653(14) 0.0042(12) -0.0072(10) 0.0082(10)
C47 0.0271(10) 0.0332(10) 0.0391(10) -0.0044(9) 0.0029(8) 0.0021(8)
C51 0.0581(15) 0.0528(14) 0.0378(11) 0.0192(11) 0.0028(11) -0.0098(12)
C52 0.0377(13) 0.0621(16) 0.0634(15) 0.0284(13) 0.0038(11) 0.0003(12)
C53 0.0589(16) 0.0527(15) 0.0664(16) -0.0004(13) 0.0245(13) -0.0023(13)
C54 0.0614(16) 0.0484(14) 0.0511(13) 0.0003(12) -0.0050(12) -0.0174(13)
C55 0.0387(13) 0.0403(13) 0.0677(15) 0.0174(12) -0.0036(11) -0.0043(11)
C56 0.0585(15) 0.0404(13) 0.0482(13) 0.0144(11) 0.0172(11) 0.0007(11)
C61 0.058(3) 0.121(5) 0.078(3) 0.011(4) 0.020(2) 0.036(4)
C62 0.045(2) 0.120(4) 0.085(4) 0.026(3) 0.027(3) 0.025(2)
C63 0.056(2) 0.074(3) 0.084(3) 0.023(3) 0.019(2) 0.012(2)
C64 0.086(3) 0.061(3) 0.074(3) -0.007(2) -0.014(2) -0.005(2)
C65 0.120(4) 0.108(4) 0.069(3) -0.010(3) -0.031(3) 0.025(3)
C66 0.097(4) 0.133(5) 0.077(3) 0.003(4) -0.003(3) 0.046(4)

loop_
_atom_type_symbol
_atom_type_description
_atom_type_scat_dispersion_real
_atom_type_scat_dispersion_imag
_atom_type_scat_source
C C 0.0033 0.0016 'International Tables Vol C Tables 4.2.6.8 and 6.1.1.4'
H H 0.0000 0.0000 'International Tables Vol C Tables 4.2.6.8 and 6.1.1.4'
Al Al 0.0645 0.0514 'International Tables Vol C Tables 4.2.6.8 and 6.1.1.4'
N N 0.0061 0.0033 'International Tables Vol C Tables 4.2.6.8 and 6.1.1.4'
O O 0.0106 0.0060 'International Tables Vol C Tables 4.2.6.8 and 6.1.1.4'

loop_
_geom_angle_atom_site_label_1
_geom_angle_atom_site_label_2
_geom_angle_atom_site_label_3
_geom_angle
_geom_angle_site_symmetry_1
_geom_angle_site_symmetry_3
O1 Al1 O16 94.78(5) . .
O1 Al1 O40 101.41(5) . .
O16 Al1 O40 97.98(5) . .
O1 Al1 O40 94.22(5) . 3_666
O16 Al1 O40 170.83(5) . 3_666
O40 Al1 O40 78.47(5) . 3_666
O1 Al1 N7 83.26(5) . .
O16 Al1 N7 89.52(5) . .
O40 Al1 N7 170.74(6) . .
O40 Al1 N7 93.30(5) 3_666 .
O1 Al1 N10 165.06(5) . .
O16 Al1 N10 82.17(5) . .
O40 Al1 N10 93.51(5) . .
O40 Al1 N10 89.57(5) 3_666 .
N7 Al1 N10 82.09(5) . .
O1 Al1 Al1 100.03(4) . 3_666
O16 Al1 Al1 137.14(4) . 3_666
O40 Al1 Al1 39.76(3) . 3_666
O40 Al1 Al1 38.70(3) 3_666 3_666
N7 Al1 Al1 131.87(5) . 3_666
N10 Al1 Al1 91.96(4) . 3_666
C1 O1 Al1 111.46(10) . .
O1 C1 C6 117.33(14) . .
O1 C1 C2 124.12(14) . .
C6 C1 C2 118.55(14) . .
C3 C2 C1 116.75(16) . .
C3 C2 C17 122.52(16) . .
C1 C2 C17 120.73(15) . .
C2 C3 C4 124.65(17) . .
C5 C4 C3 117.30(16) . .
C5 C4 C21 122.44(17) . .
C3 C4 C21 120.23(17) . .
C6 C5 C4 119.53(16) . .
C5 C6 C1 122.88(16) . .
C5 C6 N7 124.26(15) . .
C1 C6 N7 112.85(13) . .
C6 N7 C8 119.32(13) . .
C6 N7 Al1 101.98(9) . .
C8 N7 Al1 109.54(10) . .
N7 C8 C9 106.40(13) . .
N10 C9 C8 108.08(13) . .
C11 N10 C9 110.78(12) . .
C11 N10 Al1 105.64(9) . .
C9 N10 Al1 107.80(10) . .
C12 C11 C16 122.42(16) . .
C12 C11 N10 124.11(15) . .
C16 C11 N10 113.46(14) . .
C11 C12 C13 120.23(17) . .
C12 C13 C14 116.86(16) . .
C12 C13 C25 119.75(17) . .
C14 C13 C25 123.37(17) . .
C13 C14 C15 124.62(17) . .
C14 C15 C16 116.91(16) . .
C14 C15 C29 122.38(16) . .
C16 C15 C29 120.71(15) . .
O16 C16 C11 117.49(15) . .
O16 C16 C15 123.97(15) . .
C11 C16 C15 118.54(15) . .
C16 O16 Al1 117.81(10) . .
C18 C17 C20 108.04(16) . .
C18 C17 C19 109.11(16) . .
C20 C17 C19 107.66(17) . .
C18 C17 C2 110.63(15) . .
C20 C17 C2 112.36(15) . .
C19 C17 C2 108.95(15) . .
C24 C21 C23 109.1(2) . .
C24 C21 C22 108.0(2) . .
C23 C21 C22 109.6(2) . .
C24 C21 C4 111.72(17) . .
C23 C21 C4 108.22(17) . .
C22 C21 C4 110.21(19) . .
C26 C25 C27 109.91(19) . .
C26 C25 C28 108.47(18) . .
C27 C25 C28 107.70(18) . .
C26 C25 C13 108.87(16) . .
C27 C25 C13 109.54(16) . .
C28 C25 C13 112.32(18) . .
C32 C29 C15 110.25(15) . .
C32 C29 C30 108.09(16) . .
C15 C29 C30 111.79(16) . .
C32 C29 C31 109.26(17) . .
C15 C29 C31 109.51(15) . .
C30 C29 C31 107.88(17) . .
C41 O40 Al1 126.45(9) . .
C41 O40 Al1 124.61(9) . 3_666
Al1 O40 Al1 101.54(5) . 3_666
O40 C41 C42 112.57(13) . .
C43 C42 C47 118.75(16) . .
C43 C42 C41 121.01(16) . .
C47 C42 C41 120.20(15) . .
C42 C43 C44 120.46(19) . .
C45 C44 C43 120.1(2) . .
C46 C45 C44 119.73(19) . .
C45 C46 C47 120.2(2) . .
C46 C47 C42 120.75(18) . .
C56 C51 C52 119.6(2) . .
C51 C52 C53 120.4(2) . .
C52 C53 C54 119.5(2) . .
C55 C54 C53 120.0(2) . .
C56 C55 C54 119.9(2) . .
C51 C56 C55 120.6(2) . .
C62 C61 C66 120.0 . .
C61 C62 C63 120.0 . .
C64 C63 C62 120.0 . .
C63 C64 C65 120.0 . .
C66 C65 C64 120.0 . .
C65 C66 C61 120.0 . .
C62' C61' C66' 120.0 . .
C63' C62' C61' 120.0 . .
C62' C63' C64' 120.0 . .
C65' C64' C63' 120.0 . .
C64' C65' C66' 120.0 . .
C65' C66' C61' 120.0 . .

loop_
_geom_bond_atom_site_label_1
_geom_bond_atom_site_label_2
_geom_bond_distance
_geom_bond_site_symmetry_2
Al1 O1 1.8332(12) .
Al1 O16 1.8415(12) .
Al1 O40 1.8607(11) .
Al1 O40 1.9034(12) 3_666
Al1 N7 2.0641(14) .
Al1 N10 2.1154(14) .
Al1 Al1 2.9158(9) 3_666
O1 C1 1.3489(18) .
C1 C6 1.402(2) .
C1 C2 1.409(2) .
C2 C3 1.393(2) .
C2 C17 1.537(2) .
C3 C4 1.400(3) .
C4 C5 1.386(2) .
C4 C21 1.540(2) .
C5 C6 1.380(2) .
C6 N7 1.460(2) .
N7 C8 1.476(2) .
C8 C9 1.517(2) .
C9 N10 1.496(2) .
N10 C11 1.455(2) .
C11 C12 1.381(2) .
C11 C16 1.402(2) .
C12 C13 1.389(2) .
C13 C14 1.396(3) .
C13 C25 1.538(3) .
C14 C15 1.399(2) .
C15 C16 1.410(2) .
C15 C29 1.535(2) .
C16 O16 1.3348(19) .
C17 C18 1.528(3) .
C17 C20 1.530(3) .
C17 C19 1.533(3) .
C21 C24 1.527(3) .
C21 C23 1.531(3) .
C21 C22 1.537(3) .
C25 C26 1.528(3) .
C25 C27 1.531(3) .
C25 C28 1.533(3) .
C29 C32 1.532(3) .
C29 C30 1.535(3) .
C29 C31 1.538(3) .
O40 C41 1.4352(18) .
O40 Al1 1.9034(11) 3_666
C41 C42 1.505(2) .
C42 C43 1.382(2) .
C42 C47 1.386(2) .
C43 C44 1.390(3) .
C44 C45 1.378(3) .
C45 C46 1.375(3) .
C46 C47 1.380(3) .
C51 C56 1.368(3) .
C51 C52 1.372(3) .
C52 C53 1.376(3) .
C53 C54 1.381(3) .
C54 C55 1.371(3) .
C55 C56 1.370(3) .
C61 C62 1.3900 .
C61 C66 1.3900 .
C62 C63 1.3900 .
C63 C64 1.3900 .
C64 C65 1.3900 .
C65 C66 1.3900 .
C61' C62' 1.3900 .
C61' C66' 1.3900 .
C62' C63' 1.3900 .
C63' C64' 1.3900 .
C64' C65' 1.3900 .
C65' C66' 1.3900 .

loop_
_geom_hbond_atom_site_label_D
_geom_hbond_atom_site_label_H
_geom_hbond_atom_site_label_A
_geom_hbond_distance_DH
_geom_hbond_distance_HA
_geom_hbond_distance_DA
_geom_hbond_angle_DHA
_geom_hbond_site_symmetry_A
N10 H10 O1 0.9000(1) 2.618(5) 3.3358(16) 137.3(6) 3_666
